data_7230992
loop_
_publ_author_name
'Pinter, Emily N.'
'Cantrell, Lee S.'
'Day, Graeme M.'
'Wheeler, Kraig A.'

_publ_section_title
;
 Pasteur's tartaramide/malamide quasiracemates: new entries and departures
 from near inversion symmetry
;
_journal_issue 30
_journal_name_full CrystEngComm
_journal_page_first 4213
_journal_paper_doi 10.1039/C8CE00791H
_journal_volume 20
_journal_year 2018
_chemical_absolute_configuration rmad
_chemical_formula_moiety 'C12 H24 N2 O3, C12 H24 N2 O4'
_chemical_formula_sum 'C24 H48 N4 O7'
_chemical_formula_weight 504.66
_space_group_crystal_system triclinic
_space_group_IT_number 1
_space_group_name_Hall 'P 1'
_space_group_name_H-M_alt 'P 1'
_symmetry_space_group_name_Hall 'P 1'
_symmetry_space_group_name_H-M 'P 1'
_atom_sites_solution_hydrogens geom
_audit_creation_method SHELXL-2014/7
_audit_update_record
;
2018-03-24 deposited with the CCDC.
2018-06-18 downloaded from the CCDC.
;
_cell_angle_alpha 102.543(7)
_cell_angle_beta 96.249(5)
_cell_angle_gamma 90.472(5)
_cell_formula_units_Z 1
_cell_length_a 4.9064(3)
_cell_length_b 8.7118(6)
_cell_length_c 17.1527(14)
_cell_measurement_reflns_used 6351
_cell_measurement_temperature 100(2)
_cell_measurement_theta_max 66.056
_cell_measurement_theta_min 2.654
_cell_volume 711.03(9)
_computing_cell_refinement 'SAINT v8.34A (Bruker, 2013)'
_computing_data_collection 'APEX2 v2013.10-0 (Bruker, 2013)'
_computing_data_reduction 'SAINT v8.34A (Bruker, 2013)'
_computing_molecular_graphics 'XSEED (Barbour, 2001)'
_computing_publication_material 'XSEED (Barbour, 2001)'
_computing_structure_refinement 'SHELXL-2014/7 (Sheldrick, 2014)'
_computing_structure_solution 'SHELXS-2014/7 (Sheldrick, 2014)'
_diffrn_ambient_temperature 100(2)
_diffrn_detector 'Bruker APEX-II CCD'
_diffrn_detector_area_resol_mean 7.9
_diffrn_detector_type 'CCD Area Detector'
_diffrn_measured_fraction_theta_full 0.973
_diffrn_measured_fraction_theta_max 0.967
_diffrn_measurement_device 'Kappa Four-Circle Diffractometer'
_diffrn_measurement_device_type 'Bruker X8 APEX II'
_diffrn_measurement_method '\w and \f scans'
_diffrn_radiation_monochromator 'Double Bounce Multilayer Mirrors'
_diffrn_radiation_probe x-ray
_diffrn_radiation_type CuK\a
_diffrn_radiation_wavelength 1.54178
_diffrn_reflns_av_R_equivalents 0.0365
_diffrn_reflns_av_unetI/netI 0.0357
_diffrn_reflns_Laue_measured_fraction_full 0.973
_diffrn_reflns_Laue_measured_fraction_max 0.967
_diffrn_reflns_limit_h_max 5
_diffrn_reflns_limit_h_min -5
_diffrn_reflns_limit_k_max 10
_diffrn_reflns_limit_k_min -9
_diffrn_reflns_limit_l_max 20
_diffrn_reflns_limit_l_min -20
_diffrn_reflns_number 15213
_diffrn_reflns_point_group_measured_fraction_full 0.920
_diffrn_reflns_point_group_measured_fraction_max 0.914
_diffrn_reflns_theta_full 67.679
_diffrn_reflns_theta_max 68.165
_diffrn_reflns_theta_min 2.656
_diffrn_source 'Micro Focus Rotating Anode'
_diffrn_source_type 'Bruker FR-591'
_exptl_absorpt_coefficient_mu 0.704
_exptl_absorpt_correction_T_max 0.5209
_exptl_absorpt_correction_T_min 0.4372
_exptl_absorpt_correction_type multi-scan
_exptl_absorpt_process_details
;   
 SADABS-2014/5 (Bruker,2014/5) was used for absorption
 correction. wR2(int) was 0.0725 before and 0.0530
 after correction. The Ratio of minimum to maximum
 transmission is 0.8393. The \l/2 correction
 factor is 0.00150.
;
_exptl_crystal_colour colorless
_exptl_crystal_density_diffrn 1.179
_exptl_crystal_description 'transparent plate'
_exptl_crystal_F_000 276
_exptl_crystal_size_max 0.20
_exptl_crystal_size_mid 0.14
_exptl_crystal_size_min 0.03
_refine_diff_density_max 0.258
_refine_diff_density_min -0.174
_refine_diff_density_rms 0.038
_refine_ls_abs_structure_details
;
 Flack x determined using 1793 quotients [(I+)-(I-)]/[(I+)+(I-)]
 (Parsons, Flack and Wagner, Acta Cryst. B69 (2013) 249-259).
;
_refine_ls_abs_structure_Flack 0.16(10)
_refine_ls_extinction_method none
_refine_ls_goodness_of_fit_ref 1.049
_refine_ls_hydrogen_treatment constr
_refine_ls_matrix_type full
_refine_ls_number_parameters 323
_refine_ls_number_reflns 4727
_refine_ls_number_restraints 10
_refine_ls_restrained_S_all 1.049
_refine_ls_R_factor_all 0.0528
_refine_ls_R_factor_gt 0.0453
_refine_ls_shift/su_max 0.000
_refine_ls_shift/su_mean 0.000
_refine_ls_structure_factor_coef Fsqd
_refine_ls_weighting_details 'w=1/[\s^2^(Fo^2^)+(0.0599P)^2^+0.2364P] where P=(Fo^2^+2Fc^2^)/3'
_refine_ls_weighting_scheme calc
_refine_ls_wR_factor_gt 0.1155
_refine_ls_wR_factor_ref 0.1207
_reflns_Friedel_coverage 0.891
_reflns_Friedel_fraction_full 0.868
_reflns_Friedel_fraction_max 0.861
_reflns_number_gt 4188
_reflns_number_total 4727
_reflns_threshold_expression 'I > 2\s(I)'
_cod_data_source_file c8ce00791h2.cif
_cod_data_source_block kaw13
_cod_depositor_comments
;
The following automatic conversions were performed:

'_diffrn_radiation_probe' value 'X-ray' changed to 'x-ray' according
to
/home/data/users/saulius/crontab/automatic-downloads/rss-feeds/RSC/lib/dictionaries/cif_core.dic
dictionary named 'cif_core.dic' version 2.4.2 from 2011-04-26.

Automatic conversion script
Id: cif_fix_values 4973 2017-02-22 13:04:09Z antanas 

 Adding full bibliography for 7230989--7230996.cif.
;
_cod_database_code 7230992
_shelx_shelxl_version_number 2014/7
_shelx_space_group_comment
;
The symmetry employed for this shelxl refinement is uniquely defined
by the following loop, which should always be used as a source of
symmetry information in preference to the above space-group names.
They are only intended as comments.
;
_shelx_estimated_absorpt_t_min 0.872
_shelx_estimated_absorpt_t_max 0.979

loop_
_space_group_symop_operation_xyz
'x, y, z'

loop_
_atom_site_label
_atom_site_type_symbol
_atom_site_fract_x
_atom_site_fract_y
_atom_site_fract_z
_atom_site_U_iso_or_equiv
_atom_site_adp_type
_atom_site_occupancy
_atom_site_site_symmetry_order
_atom_site_calc_flag
_atom_site_refinement_flags_posn
_atom_site_refinement_flags_adp
O1A O 0.2788(5) 0.7806(4) 0.3832(2) 0.0618(9) Uani 1 1 d . .
O2A O -0.2527(5) 0.6353(3) 0.47530(19) 0.0457(7) Uani 1 1 d D .
H5A H -0.2692 0.5511 0.4909 0.069 Uiso 1 1 calc DR U
O3A O 0.0800(5) 0.9271(3) 0.55416(18) 0.0416(6) Uani 1 1 d D .
H6A H 0.2141 0.9893 0.5736 0.062 Uiso 1 1 calc DR U
O4A O 0.1875(5) 0.5773(3) 0.62943(17) 0.0427(7) Uani 1 1 d . .
O1B O 0.5556(5) 0.0744(3) 0.63495(17) 0.0409(6) Uani 1 1 d . .
O2B O 0.5898(5) 0.4202(3) 0.55720(17) 0.0379(6) Uani 1 1 d D .
H5B H 0.4698 0.4796 0.5774 0.057 Uiso 1 1 calc DR U
O4B O 0.1998(5) 0.2539(4) 0.39587(19) 0.0537(8) Uani 1 1 d . .
N1A N -0.1795(6) 0.7776(4) 0.3605(2) 0.0396(8) Uani 1 1 d D .
H4A H -0.3363 0.7499 0.3748 0.048 Uiso 1 1 calc DR U
N2A N -0.0792(6) 0.7857(4) 0.66359(19) 0.0365(7) Uani 1 1 d D .
H7A H -0.1402 0.8746 0.6531 0.044 Uiso 1 1 calc DR U
N1B N 0.8591(6) 0.2806(4) 0.66413(19) 0.0350(7) Uani 1 1 d D .
H4B H 0.9146 0.3676 0.6516 0.042 Uiso 1 1 calc DR U
N2B N 0.6160(6) 0.2765(4) 0.3562(2) 0.0393(7) Uani 1 1 d D .
H7B H 0.7914 0.2569 0.3638 0.047 Uiso 1 1 calc DR U
C1A C 0.0508(7) 0.7464(5) 0.3999(2) 0.0393(9) Uani 1 1 d . .
C2A C 0.0252(7) 0.6652(5) 0.4691(2) 0.0393(9) Uani 1 1 d . .
H2A H 0.1204 0.5629 0.4585 0.047 Uiso 1 1 calc R U
C3A C 0.1647(7) 0.7701(4) 0.5468(2) 0.0361(8) Uani 1 1 d . .
H3A H 0.3679 0.7681 0.5456 0.043 Uiso 1 1 calc R U
C4A C 0.0924(7) 0.7035(4) 0.6173(2) 0.0360(8) Uani 1 1 d . .
C5A C -0.1828(9) 0.8564(5) 0.2940(3) 0.0491(10) Uani 1 1 d . .
H5A1 H -0.0452 0.9447 0.3083 0.059 Uiso 1 1 calc R U
H5A2 H -0.3655 0.9010 0.2849 0.059 Uiso 1 1 calc R U
C6A C -0.1215(13) 0.7476(6) 0.2177(3) 0.0657(13) Uani 1 1 d . .
H6A1 H 0.0516 0.6946 0.2288 0.079 Uiso 1 1 calc R U
H6A2 H -0.2696 0.6655 0.2009 0.079 Uiso 1 1 calc R U
C7A C -0.0949(15) 0.8264(8) 0.1497(3) 0.0800(17) Uani 1 1 d . .
H7A1 H 0.0392 0.9159 0.1682 0.096 Uiso 1 1 calc R U
H7A2 H -0.2741 0.8697 0.1346 0.096 Uiso 1 1 calc R U
C8A C -0.0054(19) 0.7206(10) 0.0767(4) 0.107(2) Uani 1 1 d . .
H8A1 H 0.1653 0.6711 0.0916 0.160 Uiso 1 1 calc R U
H8A2 H 0.0253 0.7824 0.0368 0.160 Uiso 1 1 calc R U
H8A3 H -0.1481 0.6391 0.0537 0.160 Uiso 1 1 calc R U
C9A C -0.1681(8) 0.7311(5) 0.7313(2) 0.0419(9) Uani 1 1 d . .
H9A1 H -0.0085 0.6895 0.7597 0.050 Uiso 1 1 calc R U
H9A2 H -0.3048 0.6435 0.7108 0.050 Uiso 1 1 calc R U
C10A C -0.2919(9) 0.8571(5) 0.7902(3) 0.0485(10) Uani 1 1 d . .
H10A H -0.4555 0.8969 0.7628 0.058 Uiso 1 1 calc R U
H10B H -0.1575 0.9460 0.8104 0.058 Uiso 1 1 calc R U
C11A C -0.3733(11) 0.7947(6) 0.8599(3) 0.0605(12) Uani 1 1 d . .
H11A H -0.5117 0.7081 0.8390 0.073 Uiso 1 1 calc R U
H11B H -0.2103 0.7497 0.8848 0.073 Uiso 1 1 calc R U
C12A C -0.4882(15) 0.9142(8) 0.9237(4) 0.087(2) Uani 1 1 d . .
H12A H -0.3544 1.0017 0.9443 0.130 Uiso 1 1 calc R U
H12B H -0.5272 0.8652 0.9678 0.130 Uiso 1 1 calc R U
H12C H -0.6580 0.9539 0.9008 0.130 Uiso 1 1 calc R U
C1B C 0.6435(7) 0.1973(4) 0.6203(2) 0.0333(8) Uani 1 1 d . .
C2B C 0.5074(6) 0.2612(4) 0.5508(2) 0.0330(8) Uani 1 1 d . .
H2B H 0.3040 0.2552 0.5514 0.040 Uiso 1 1 calc R U
C3B C 0.5790(7) 0.1623(5) 0.4713(2) 0.0354(8) Uani 1 1 d . .
H3B1 H 0.7805 0.1616 0.4707 0.043 Uiso 1 1 calc R U
H3B2 H 0.5101 0.0525 0.4643 0.043 Uiso 1 1 calc R U
C4B C 0.4477(7) 0.2329(4) 0.4040(2) 0.0360(8) Uani 1 1 d . .
C5B C 1.0030(8) 0.2296(5) 0.7323(2) 0.0407(9) Uani 1 1 d . .
H5B1 H 1.1209 0.1415 0.7120 0.049 Uiso 1 1 calc R U
H5B2 H 0.8664 0.1892 0.7620 0.049 Uiso 1 1 calc R U
C6B C 1.1763(9) 0.3558(5) 0.7891(3) 0.0466(10) Uani 1 1 d . .
H6B1 H 1.0610 0.4454 0.8091 0.056 Uiso 1 1 calc R U
H6B2 H 1.3188 0.3939 0.7606 0.056 Uiso 1 1 calc R U
C7B C 1.3124(11) 0.2945(6) 0.8598(3) 0.0589(12) Uani 1 1 d . .
H7B1 H 1.1677 0.2517 0.8858 0.071 Uiso 1 1 calc R U
H7B2 H 1.4294 0.2064 0.8388 0.071 Uiso 1 1 calc R U
C8B C 1.4840(15) 0.4129(8) 0.9222(4) 0.0857(19) Uani 1 1 d . .
H8B1 H 1.6279 0.4570 0.8973 0.129 Uiso 1 1 calc R U
H8B2 H 1.5684 0.3619 0.9641 0.129 Uiso 1 1 calc R U
H8B3 H 1.3684 0.4975 0.9462 0.129 Uiso 1 1 calc R U
C9B C 0.5229(9) 0.3546(5) 0.2924(3) 0.0488(10) Uani 1 1 d . .
H9B1 H 0.6819 0.4092 0.2781 0.059 Uiso 1 1 calc R U
H9B2 H 0.3914 0.4354 0.3123 0.059 Uiso 1 1 calc R U
C10B C 0.3879(12) 0.2451(6) 0.2182(3) 0.0614(13) Uani 1 1 d . .
H10C H 0.2329 0.1878 0.2327 0.074 Uiso 1 1 calc R U
H10D H 0.5215 0.1665 0.1972 0.074 Uiso 1 1 calc R U
C11B C 0.2820(14) 0.3274(7) 0.1523(3) 0.0763(16) Uani 1 1 d . .
H11C H 0.1591 0.4112 0.1747 0.092 Uiso 1 1 calc R U
H11D H 0.4394 0.3786 0.1354 0.092 Uiso 1 1 calc R U
C12B C 0.1301(18) 0.2224(10) 0.0800(4) 0.099(2) Uani 1 1 d . .
H12D H 0.2503 0.1397 0.0568 0.148 Uiso 1 1 calc R U
H12E H 0.0712 0.2843 0.0401 0.148 Uiso 1 1 calc R U
H12F H -0.0312 0.1745 0.0955 0.148 Uiso 1 1 calc R U

loop_
_atom_site_aniso_label
_atom_site_aniso_U_11
_atom_site_aniso_U_22
_atom_site_aniso_U_33
_atom_site_aniso_U_23
_atom_site_aniso_U_13
_atom_site_aniso_U_12
O1A 0.0247(14) 0.094(3) 0.078(2) 0.0379(19) 0.0163(13) 0.0043(14)
O2A 0.0289(13) 0.0436(17) 0.0685(18) 0.0202(14) 0.0066(12) -0.0044(11)
O3A 0.0345(13) 0.0281(14) 0.0642(17) 0.0122(12) 0.0107(12) 0.0017(10)
O4A 0.0406(14) 0.0313(16) 0.0588(17) 0.0146(13) 0.0071(12) 0.0089(11)
O1B 0.0379(13) 0.0290(15) 0.0591(17) 0.0164(12) 0.0073(12) -0.0029(11)
O2B 0.0319(13) 0.0271(14) 0.0572(16) 0.0129(12) 0.0084(11) 0.0018(10)
O4B 0.0201(14) 0.073(2) 0.071(2) 0.0217(17) 0.0024(12) 0.0079(13)
N1A 0.0199(14) 0.046(2) 0.055(2) 0.0138(16) 0.0110(13) 0.0003(12)
N2A 0.0394(16) 0.0270(17) 0.0473(18) 0.0147(14) 0.0094(13) 0.0068(13)
N1B 0.0345(15) 0.0261(16) 0.0460(17) 0.0112(13) 0.0049(13) -0.0007(12)
N2B 0.0271(15) 0.0420(19) 0.0497(19) 0.0123(15) 0.0039(13) 0.0018(13)
C1A 0.0261(18) 0.043(2) 0.050(2) 0.0075(18) 0.0121(16) -0.0006(15)
C2A 0.0258(17) 0.036(2) 0.056(2) 0.0092(18) 0.0087(16) 0.0004(15)
C3A 0.0260(16) 0.028(2) 0.056(2) 0.0117(17) 0.0072(15) 0.0019(14)
C4A 0.0273(17) 0.029(2) 0.050(2) 0.0065(16) 0.0024(15) -0.0009(15)
C5A 0.040(2) 0.050(3) 0.058(3) 0.016(2) 0.0058(18) 0.0022(18)
C6A 0.082(4) 0.059(3) 0.056(3) 0.012(2) 0.008(2) -0.004(3)
C7A 0.100(5) 0.080(4) 0.064(3) 0.023(3) 0.012(3) 0.006(3)
C8A 0.142(7) 0.118(6) 0.061(4) 0.020(4) 0.018(4) 0.005(5)
C9A 0.049(2) 0.032(2) 0.048(2) 0.0140(17) 0.0072(17) 0.0017(16)
C10A 0.060(2) 0.038(2) 0.050(2) 0.0119(19) 0.0138(19) 0.0046(19)
C11A 0.077(3) 0.055(3) 0.056(3) 0.022(2) 0.019(2) 0.009(2)
C12A 0.123(6) 0.083(4) 0.068(4) 0.030(3) 0.042(4) 0.030(4)
C1B 0.0275(17) 0.028(2) 0.045(2) 0.0067(16) 0.0106(14) 0.0043(14)
C2B 0.0217(16) 0.0248(19) 0.055(2) 0.0118(17) 0.0076(14) -0.0015(13)
C3B 0.0295(17) 0.033(2) 0.044(2) 0.0091(16) 0.0041(15) 0.0027(14)
C4B 0.0256(18) 0.031(2) 0.049(2) 0.0032(16) 0.0040(15) -0.0006(14)
C5B 0.044(2) 0.032(2) 0.048(2) 0.0152(17) 0.0039(16) 0.0034(16)
C6B 0.055(2) 0.035(2) 0.050(2) 0.0132(19) 0.0004(18) 0.0011(18)
C7B 0.069(3) 0.055(3) 0.052(3) 0.019(2) -0.006(2) 0.000(2)
C8B 0.105(5) 0.078(4) 0.070(4) 0.024(3) -0.023(3) -0.020(3)
C9B 0.045(2) 0.050(3) 0.054(3) 0.015(2) 0.0073(19) 0.0043(19)
C10B 0.077(3) 0.055(3) 0.052(3) 0.012(2) 0.001(2) 0.010(2)
C11B 0.099(4) 0.070(4) 0.061(3) 0.020(3) -0.002(3) 0.008(3)
C12B 0.122(6) 0.108(6) 0.065(4) 0.026(4) -0.008(4) -0.004(5)

loop_
_atom_type_symbol
_atom_type_description
_atom_type_scat_dispersion_real
_atom_type_scat_dispersion_imag
_atom_type_scat_source
C C 0.0181 0.0091 'International Tables Vol C Tables 4.2.6.8 and 6.1.1.4'
H H 0.0000 0.0000 'International Tables Vol C Tables 4.2.6.8 and 6.1.1.4'
N N 0.0311 0.0180 'International Tables Vol C Tables 4.2.6.8 and 6.1.1.4'
O O 0.0492 0.0322 'International Tables Vol C Tables 4.2.6.8 and 6.1.1.4'

loop_
_geom_angle_atom_site_label_1
_geom_angle_atom_site_label_2
_geom_angle_atom_site_label_3
_geom_angle
C2A O2A H5A 109.5
C3A O3A H6A 109.5
C2B O2B H5B 109.5
C1A N1A C5A 121.9(3)
C1A N1A H4A 119.0
C5A N1A H4A 119.0
C4A N2A C9A 121.0(3)
C4A N2A H7A 119.5
C9A N2A H7A 119.5
C1B N1B C5B 120.9(3)
C1B N1B H4B 119.5
C5B N1B H4B 119.5
C4B N2B C9B 122.9(3)
C4B N2B H7B 118.6
C9B N2B H7B 118.6
O1A C1A N1A 122.9(4)
O1A C1A C2A 120.4(3)
N1A C1A C2A 116.6(3)
O2A C2A C1A 110.0(3)
O2A C2A C3A 111.1(3)
C1A C2A C3A 108.9(3)
O2A C2A H2A 108.9
C1A C2A H2A 108.9
C3A C2A H2A 108.9
O3A C3A C4A 111.1(3)
O3A C3A C2A 110.5(3)
C4A C3A C2A 108.3(3)
O3A C3A H3A 109.0
C4A C3A H3A 109.0
C2A C3A H3A 109.0
O4A C4A N2A 122.5(4)
O4A C4A C3A 121.3(3)
N2A C4A C3A 116.3(3)
N1A C5A C6A 112.4(4)
N1A C5A H5A1 109.1
C6A C5A H5A1 109.1
N1A C5A H5A2 109.1
C6A C5A H5A2 109.1
H5A1 C5A H5A2 107.9
C7A C6A C5A 114.4(5)
C7A C6A H6A1 108.7
C5A C6A H6A1 108.7
C7A C6A H6A2 108.7
C5A C6A H6A2 108.7
H6A1 C6A H6A2 107.6
C6A C7A C8A 114.1(6)
C6A C7A H7A1 108.7
C8A C7A H7A1 108.7
C6A C7A H7A2 108.7
C8A C7A H7A2 108.7
H7A1 C7A H7A2 107.6
C7A C8A H8A1 109.5
C7A C8A H8A2 109.5
H8A1 C8A H8A2 109.5
C7A C8A H8A3 109.5
H8A1 C8A H8A3 109.5
H8A2 C8A H8A3 109.5
N2A C9A C10A 113.5(3)
N2A C9A H9A1 108.9
C10A C9A H9A1 108.9
N2A C9A H9A2 108.9
C10A C9A H9A2 108.9
H9A1 C9A H9A2 107.7
C9A C10A C11A 111.1(4)
C9A C10A H10A 109.4
C11A C10A H10A 109.4
C9A C10A H10B 109.4
C11A C10A H10B 109.4
H10A C10A H10B 108.0
C12A C11A C10A 114.8(5)
C12A C11A H11A 108.6
C10A C11A H11A 108.6
C12A C11A H11B 108.6
C10A C11A H11B 108.6
H11A C11A H11B 107.5
C11A C12A H12A 109.5
C11A C12A H12B 109.5
H12A C12A H12B 109.5
C11A C12A H12C 109.5
H12A C12A H12C 109.5
H12B C12A H12C 109.5
O1B C1B N1B 122.6(3)
O1B C1B C2B 120.7(3)
N1B C1B C2B 116.7(3)
O2B C2B C1B 111.3(3)
O2B C2B C3B 109.3(3)
C1B C2B C3B 110.1(3)
O2B C2B H2B 108.7
C1B C2B H2B 108.7
C3B C2B H2B 108.7
C4B C3B C2B 108.4(3)
C4B C3B H3B1 110.0
C2B C3B H3B1 110.0
C4B C3B H3B2 110.0
C2B C3B H3B2 110.0
H3B1 C3B H3B2 108.4
O4B C4B N2B 122.0(4)
O4B C4B C3B 121.4(3)
N2B C4B C3B 116.5(3)
N1B C5B C6B 113.9(3)
N1B C5B H5B1 108.8
C6B C5B H5B1 108.8
N1B C5B H5B2 108.8
C6B C5B H5B2 108.8
H5B1 C5B H5B2 107.7
C5B C6B C7B 110.7(4)
C5B C6B H6B1 109.5
C7B C6B H6B1 109.5
C5B C6B H6B2 109.5
C7B C6B H6B2 109.5
H6B1 C6B H6B2 108.1
C8B C7B C6B 115.4(4)
C8B C7B H7B1 108.4
C6B C7B H7B1 108.4
C8B C7B H7B2 108.4
C6B C7B H7B2 108.4
H7B1 C7B H7B2 107.5
C7B C8B H8B1 109.5
C7B C8B H8B2 109.5
H8B1 C8B H8B2 109.5
C7B C8B H8B3 109.5
H8B1 C8B H8B3 109.5
H8B2 C8B H8B3 109.5
N2B C9B C10B 113.6(4)
N2B C9B H9B1 108.8
C10B C9B H9B1 108.8
N2B C9B H9B2 108.8
C10B C9B H9B2 108.8
H9B1 C9B H9B2 107.7
C9B C10B C11B 113.6(4)
C9B C10B H10C 108.8
C11B C10B H10C 108.8
C9B C10B H10D 108.8
C11B C10B H10D 108.8
H10C C10B H10D 107.7
C12B C11B C10B 114.6(5)
C12B C11B H11C 108.6
C10B C11B H11C 108.6
C12B C11B H11D 108.6
C10B C11B H11D 108.6
H11C C11B H11D 107.6
C11B C12B H12D 109.5
C11B C12B H12E 109.5
H12D C12B H12E 109.5
C11B C12B H12F 109.5
H12D C12B H12F 109.5
H12E C12B H12F 109.5

loop_
_geom_bond_atom_site_label_1
_geom_bond_atom_site_label_2
_geom_bond_distance
O1A C1A 1.234(5)
O2A C2A 1.406(4)
O2A H5A 0.8400
O3A C3A 1.416(5)
O3A H6A 0.8400
O4A C4A 1.247(5)
O1B C1B 1.236(5)
O2B C2B 1.417(4)
O2B H5B 0.8400
O4B C4B 1.229(4)
N1A C1A 1.314(5)
N1A C5A 1.452(6)
N1A H4A 0.8800
N2A C4A 1.328(5)
N2A C9A 1.453(5)
N2A H7A 0.8800
N1B C1B 1.337(5)
N1B C5B 1.454(5)
N1B H4B 0.8800
N2B C4B 1.333(5)
N2B C9B 1.446(5)
N2B H7B 0.8800
C1A C2A 1.524(6)
C2A C3A 1.531(6)
C2A H2A 1.0000
C3A C4A 1.522(6)
C3A H3A 1.0000
C5A C6A 1.501(7)
C5A H5A1 0.9900
C5A H5A2 0.9900
C6A C7A 1.493(8)
C6A H6A1 0.9900
C6A H6A2 0.9900
C7A C8A 1.495(10)
C7A H7A1 0.9900
C7A H7A2 0.9900
C8A H8A1 0.9800
C8A H8A2 0.9800
C8A H8A3 0.9800
C9A C10A 1.502(6)
C9A H9A1 0.9900
C9A H9A2 0.9900
C10A C11A 1.505(6)
C10A H10A 0.9900
C10A H10B 0.9900
C11A C12A 1.500(8)
C11A H11A 0.9900
C11A H11B 0.9900
C12A H12A 0.9800
C12A H12B 0.9800
C12A H12C 0.9800
C1B C2B 1.515(5)
C2B C3B 1.525(5)
C2B H2B 1.0000
C3B C4B 1.509(6)
C3B H3B1 0.9900
C3B H3B2 0.9900
C5B C6B 1.490(6)
C5B H5B1 0.9900
C5B H5B2 0.9900
C6B C7B 1.520(6)
C6B H6B1 0.9900
C6B H6B2 0.9900
C7B C8B 1.493(8)
C7B H7B1 0.9900
C7B H7B2 0.9900
C8B H8B1 0.9800
C8B H8B2 0.9800
C8B H8B3 0.9800
C9B C10B 1.499(7)
C9B H9B1 0.9900
C9B H9B2 0.9900
C10B C11B 1.513(7)
C10B H10C 0.9900
C10B H10D 0.9900
C11B C12B 1.492(9)
C11B H11C 0.9900
C11B H11D 0.9900
C12B H12D 0.9800
C12B H12E 0.9800
C12B H12F 0.9800

loop_
_geom_hbond_atom_site_label_D
_geom_hbond_atom_site_label_H
_geom_hbond_atom_site_label_A
_geom_hbond_distance_DH
_geom_hbond_distance_HA
_geom_hbond_distance_DA
_geom_hbond_angle_DHA
_geom_hbond_site_symmetry_A
N1A H4A O1A 0.88 1.93 2.728(4) 150.7 1_455
N2A H7A O1B 0.88 2.35 3.194(4) 160.1 1_465
O2A H5A O2B 0.84 1.95 2.727(4) 154.0 1_455
O3A H6A O1B 0.84 1.93 2.736(4) 160.8 1_565
N1B H4B O4A 0.88 2.38 3.231(4) 163.8 1_655
N2B H7B O4B 0.88 2.02 2.890(4) 168.8 1_655
O2B H5B O4A 0.84 1.84 2.673(4) 169.0 .

loop_
_geom_torsion_atom_site_label_1
_geom_torsion_atom_site_label_2
_geom_torsion_atom_site_label_3
_geom_torsion_atom_site_label_4
_geom_torsion
C5A N1A C1A O1A -0.4(6)
C5A N1A C1A C2A 179.2(4)
O1A C1A C2A O2A -178.7(4)
N1A C1A C2A O2A 1.7(5)
O1A C1A C2A C3A 59.3(5)
N1A C1A C2A C3A -120.3(4)
O2A C2A C3A O3A -73.7(4)
C1A C2A C3A O3A 47.6(4)
O2A C2A C3A C4A 48.2(4)
C1A C2A C3A C4A 169.6(3)
C9A N2A C4A O4A -0.6(6)
C9A N2A C4A C3A 178.4(3)
O3A C3A C4A O4A -168.1(3)
C2A C3A C4A O4A 70.3(4)
O3A C3A C4A N2A 12.8(4)
C2A C3A C4A N2A -108.7(4)
C1A N1A C5A C6A 78.1(5)
N1A C5A C6A C7A -174.2(4)
C5A C6A C7A C8A 174.0(6)
C4A N2A C9A C10A 163.2(4)
N2A C9A C10A C11A -178.6(4)
C9A C10A C11A C12A 177.5(5)
C5B N1B C1B O1B 0.1(5)
C5B N1B C1B C2B 179.7(3)
O1B C1B C2B O2B 164.4(3)
N1B C1B C2B O2B -15.3(4)
O1B C1B C2B C3B -74.2(4)
N1B C1B C2B C3B 106.2(3)
O2B C2B C3B C4B -55.5(4)
C1B C2B C3B C4B -178.1(3)
C9B N2B C4B O4B 1.3(6)
C9B N2B C4B C3B -176.1(3)
C2B C3B C4B O4B -55.5(4)
C2B C3B C4B N2B 121.9(3)
C1B N1B C5B C6B -161.9(3)
N1B C5B C6B C7B 178.3(4)
C5B C6B C7B C8B -178.0(5)
C4B N2B C9B C10B -78.7(5)
N2B C9B C10B C11B 178.1(4)
C9B C10B C11B C12B -176.1(6)
